data_7704962
loop_
_publ_author_name
'Freccero, R.'
'De Negri, S.'
'Saccone, A.'
'Solokha, P.'

_publ_section_title
;
 Solid state interactions in the La-Au-Mg system: phase equilibria, novel
 compounds and chemical bonding.
;
_journal_issue 34
_journal_name_full 'Dalton transactions (Cambridge, England : 2003)'
_journal_page_first 12056
_journal_page_last 12067
_journal_paper_doi 10.1039/d0dt02359k
_journal_volume 49
_journal_year 2020
_chemical_formula_sum 'Au3.25 La3 Mg12.75'
_chemical_formula_weight 1366.82
_space_group_crystal_system hexagonal
_space_group_IT_number 194
_space_group_name_Hall '-P 6c 2c'
_space_group_name_H-M_alt 'P 63/m m c'
_audit_creation_method SHELXL-2014/7
_audit_update_record
;
2020-03-25 deposited with the CCDC.	2020-07-28 downloaded from the CCDC.
;
_cell_angle_alpha 90
_cell_angle_beta 90
_cell_angle_gamma 120
_cell_formula_units_Z 2
_cell_length_a 9.8073(4)
_cell_length_b 9.8073(4)
_cell_length_c 10.4276(5)
_cell_measurement_reflns_used 483
_cell_measurement_temperature 293(2)
_cell_measurement_theta_max 30.223
_cell_measurement_theta_min 2.398
_cell_volume 868.59(7)
_computing_structure_refinement 'SHELXL-2014/7 (Sheldrick, 2014)'
_diffrn_ambient_temperature 295(2)
_diffrn_measured_fraction_theta_full 1.000
_diffrn_measured_fraction_theta_max 0.996
_diffrn_measurement_device_type 'Bruker APEXII'
_diffrn_measurement_method '\w scans'
_diffrn_radiation_monochromator graphite
_diffrn_radiation_source 'fine-focus sealed tube'
_diffrn_radiation_type MoK\a
_diffrn_radiation_wavelength 0.71073
_diffrn_reflns_av_R_equivalents 0.0499
_diffrn_reflns_av_unetI/netI 0.0129
_diffrn_reflns_Laue_measured_fraction_full 1.000
_diffrn_reflns_Laue_measured_fraction_max 0.996
_diffrn_reflns_limit_h_max 13
_diffrn_reflns_limit_h_min -13
_diffrn_reflns_limit_k_max 13
_diffrn_reflns_limit_k_min -13
_diffrn_reflns_limit_l_max 14
_diffrn_reflns_limit_l_min -14
_diffrn_reflns_number 23373
_diffrn_reflns_point_group_measured_fraction_full 1.000
_diffrn_reflns_point_group_measured_fraction_max 0.996
_diffrn_reflns_theta_full 25.242
_diffrn_reflns_theta_max 30.223
_diffrn_reflns_theta_min 2.398
_exptl_absorpt_coefficient_mu 34.983
_exptl_absorpt_correction_T_max 0.71
_exptl_absorpt_correction_T_min 0.24
_exptl_absorpt_correction_type multi-scan
_exptl_absorpt_process_details 'Bruker SADABS'
_exptl_crystal_colour 'metallic luster'
_exptl_crystal_density_diffrn 5.226
_exptl_crystal_density_method 'not measured'
_exptl_crystal_description 'irregularly shaped'
_exptl_crystal_F_000 1162
_exptl_crystal_size_max 0.090
_exptl_crystal_size_mid 0.050
_exptl_crystal_size_min 0.030
_refine_diff_density_max 1.006
_refine_diff_density_min -0.913
_refine_diff_density_rms 0.160
_refine_ls_extinction_coef 0.00075(9)
_refine_ls_extinction_expression Fc^*^=kFc[1+0.001xFc^2^\l^3^/sin(2\q)]^-1/4^
_refine_ls_extinction_method 'SHELXL-2014/7 (Sheldrick 2014'
_refine_ls_goodness_of_fit_ref 1.082
_refine_ls_hydrogen_treatment undef
_refine_ls_matrix_type full
_refine_ls_number_parameters 28
_refine_ls_number_reflns 529
_refine_ls_number_restraints 0
_refine_ls_restrained_S_all 1.082
_refine_ls_R_factor_all 0.0165
_refine_ls_R_factor_gt 0.0139
_refine_ls_shift/su_max 0.010
_refine_ls_shift/su_mean 0.001
_refine_ls_structure_factor_coef Fsqd
_refine_ls_weighting_details 'w=1/[\s^2^(Fo^2^)+(0.0256P)^2^+1.9793P] where P=(Fo^2^+2Fc^2^)/3'
_refine_ls_weighting_scheme calc
_refine_ls_wR_factor_gt 0.0431
_refine_ls_wR_factor_ref 0.0444
_reflns_Friedel_coverage 0.000
_reflns_number_gt 483
_reflns_number_total 529
_reflns_threshold_expression 'I > 2\s(I)'
_cod_data_source_file d0dt02359k2.cif
_cod_data_source_block shelx_CCDC3
_cod_depositor_comments 'Adding full bibliography for 7704959--7704962.cif.'
_cod_original_cell_volume 868.59(8)
_cod_database_code 7704962
_shelx_shelxl_version_number 2014/7
_shelx_space_group_comment
;
The symmetry employed for this shelxl refinement is uniquely defined
by the following loop, which should always be used as a source of
symmetry information in preference to the above space-group names.
They are only intended as comments.
;

loop_
_space_group_symop_operation_xyz
'x, y, z'
'-y, x-y, z'
'-x+y, -x, z'
'-x, -y, z+1/2'
'y, -x+y, z+1/2'
'x-y, x, z+1/2'
'y, x, -z'
'x-y, -y, -z'
'-x, -x+y, -z'
'-y, -x, -z+1/2'
'-x+y, y, -z+1/2'
'x, x-y, -z+1/2'
'-x, -y, -z'
'y, -x+y, -z'
'x-y, x, -z'
'x, y, -z-1/2'
'-y, x-y, -z-1/2'
'-x+y, -x, -z-1/2'
'-y, -x, z'
'-x+y, y, z'
'x, x-y, z'
'y, x, z-1/2'
'x-y, -y, z-1/2'
'-x, -x+y, z-1/2'

loop_
_atom_site_label
_atom_site_type_symbol
_atom_site_fract_x
_atom_site_fract_y
_atom_site_fract_z
_atom_site_U_iso_or_equiv
_atom_site_adp_type
_atom_site_occupancy
_atom_site_site_symmetry_order
_atom_site_calc_flag
_atom_site_refinement_flags_posn
_atom_site_refinement_flags_adp
_atom_site_refinement_flags_occupancy
_atom_site_disorder_assembly
_atom_site_disorder_group
La1 La 0.19767(2) 0.39533(4) 0.2500 0.01272(12) Uani 1 4 d S T P . .
Au2 Au 0.0000 0.0000 0.0000 0.01280(12) Uani 1 12 d S T P . .
Au3 Au 0.5000 0.0000 0.0000 0.01671(16) Uani 0.745(2) 4 d S T P . .
Mg3 Mg 0.5000 0.0000 0.0000 0.01671(16) Uani 0.255(2) 4 d S T P . .
Mg4 Mg 0.15753(9) 0.31506(18) 0.58077(14) 0.0149(3) Uani 1 2 d S T P . .
Mg5 Mg 0.56213(13) 0.1243(3) 0.2500 0.0139(4) Uani 1 4 d S T P . .
Mg6 Mg 0.3333 0.6667 0.0057(2) 0.0182(6) Uani 1 6 d S T P . .
Mg7 Mg 0.0000 0.0000 0.2500 0.0148(7) Uani 1 12 d S T P . .

loop_
_atom_site_aniso_label
_atom_site_aniso_U_11
_atom_site_aniso_U_22
_atom_site_aniso_U_33
_atom_site_aniso_U_23
_atom_site_aniso_U_13
_atom_site_aniso_U_12
La1 0.01195(15) 0.01296(19) 0.01360(16) 0.000 0.000 0.00648(10)
Au2 0.01418(16) 0.01418(16) 0.01005(17) 0.000 0.000 0.00709(8)
Au3 0.01576(19) 0.0146(2) 0.0194(2) -0.00708(11) -0.00354(5) 0.00729(10)
Mg3 0.01576(19) 0.0146(2) 0.0194(2) -0.00708(11) -0.00354(5) 0.00729(10)
Mg4 0.0163(5) 0.0115(7) 0.0153(7) -0.0014(5) -0.0007(3) 0.0057(4)
Mg5 0.0113(7) 0.0124(10) 0.0183(9) 0.000 0.000 0.0062(5)
Mg6 0.0193(9) 0.0193(9) 0.0159(11) 0.000 0.000 0.0096(4)
Mg7 0.0165(11) 0.0165(11) 0.0114(14) 0.000 0.000 0.0083(6)

loop_
_atom_type_symbol
_atom_type_description
_atom_type_scat_dispersion_real
_atom_type_scat_dispersion_imag
_atom_type_scat_source
Mg Mg 0.0486 0.0363 'International Tables Vol C Tables 4.2.6.8 and 6.1.1.4'
Au Au -2.0133 8.8022 'International Tables Vol C Tables 4.2.6.8 and 6.1.1.4'
La La -0.2871 2.4523 'International Tables Vol C Tables 4.2.6.8 and 6.1.1.4'

loop_
_geom_angle_atom_site_label_1
_geom_angle_atom_site_label_2
_geom_angle_atom_site_label_3
_geom_angle
_geom_angle_site_symmetry_1
_geom_angle_site_symmetry_3
_geom_angle_publ_flag
Mg7 La1 Mg5 96.13(2) . 2 ?
Mg7 La1 Mg5 96.13(2) . 3_665 ?
Mg5 La1 Mg5 167.75(4) 2 3_665 ?
Mg7 La1 Mg6 132.13(3) . 16_556 ?
Mg5 La1 Mg6 85.895(15) 2 16_556 ?
Mg5 La1 Mg6 85.893(15) 3_665 16_556 ?
Mg7 La1 Mg6 132.13(3) . . ?
Mg5 La1 Mg6 85.894(15) 2 . ?
Mg5 La1 Mg6 85.894(15) 3_665 . ?
Mg6 La1 Mg6 95.74(6) 16_556 . ?
Mg7 La1 Mg4 78.82(3) . . ?
Mg5 La1 Mg4 91.186(5) 2 . ?
Mg5 La1 Mg4 91.186(5) 3_665 . ?
Mg6 La1 Mg4 53.31(4) 16_556 . ?
Mg6 La1 Mg4 149.05(4) . . ?
Mg7 La1 Mg4 78.82(3) . 16_556 ?
Mg5 La1 Mg4 91.186(5) 2 16_556 ?
Mg5 La1 Mg4 91.186(5) 3_665 16_556 ?
Mg6 La1 Mg4 149.05(4) 16_556 16_556 ?
Mg6 La1 Mg4 53.31(4) . 16_556 ?
Mg4 La1 Mg4 157.64(5) . 16_556 ?
Mg7 La1 Mg4 55.26(2) . 6_554 ?
Mg5 La1 Mg4 53.90(3) 2 6_554 ?
Mg5 La1 Mg4 135.31(3) 3_665 6_554 ?
Mg6 La1 Mg4 138.72(2) 16_556 6_554 ?
Mg6 La1 Mg4 90.74(3) . 6_554 ?
Mg4 La1 Mg4 112.20(3) . 6_554 ?
Mg4 La1 Mg4 53.21(3) 16_556 6_554 ?
Mg7 La1 Mg4 55.26(2) . 5_554 ?
Mg5 La1 Mg4 135.31(3) 2 5_554 ?
Mg5 La1 Mg4 53.90(3) 3_665 5_554 ?
Mg6 La1 Mg4 138.72(2) 16_556 5_554 ?
Mg6 La1 Mg4 90.74(3) . 5_554 ?
Mg4 La1 Mg4 112.20(2) . 5_554 ?
Mg4 La1 Mg4 53.21(3) 16_556 5_554 ?
Mg4 La1 Mg4 81.66(5) 6_554 5_554 ?
Mg7 La1 Mg4 55.26(2) . 15_556 ?
Mg5 La1 Mg4 53.90(3) 2 15_556 ?
Mg5 La1 Mg4 135.31(3) 3_665 15_556 ?
Mg6 La1 Mg4 90.74(3) 16_556 15_556 ?
Mg6 La1 Mg4 138.72(2) . 15_556 ?
Mg4 La1 Mg4 53.21(3) . 15_556 ?
Mg4 La1 Mg4 112.20(3) 16_556 15_556 ?
Mg4 La1 Mg4 59.72(4) 6_554 15_556 ?
Mg4 La1 Mg4 110.53(4) 5_554 15_556 ?
Mg7 La1 Mg4 55.26(2) . 14_556 ?
Mg5 La1 Mg4 135.31(3) 2 14_556 ?
Mg5 La1 Mg4 53.90(3) 3_665 14_556 ?
Mg6 La1 Mg4 90.74(3) 16_556 14_556 ?
Mg6 La1 Mg4 138.72(2) . 14_556 ?
Mg4 La1 Mg4 53.21(3) . 14_556 ?
Mg4 La1 Mg4 112.20(2) 16_556 14_556 ?
Mg4 La1 Mg4 110.53(4) 6_554 14_556 ?
Mg4 La1 Mg4 59.72(4) 5_554 14_556 ?
Mg4 La1 Mg4 81.66(5) 15_556 14_556 ?
Mg7 La1 Au3 103.950(6) . 6 ?
Mg5 La1 Au3 129.448(10) 2 6 ?
Mg5 La1 Au3 46.620(5) 3_665 6 ?
Mg6 La1 Au3 46.683(11) 16_556 6 ?
Mg6 La1 Au3 111.26(2) . 6 ?
Mg4 La1 Au3 49.700(12) . 6 ?
Mg4 La1 Au3 137.756(4) 16_556 6 ?
Mg4 La1 Au3 157.52(2) 6_554 6 ?
Mg4 La1 Au3 93.13(2) 5_554 6 ?
Mg4 La1 Au3 102.72(2) 15_556 6 ?
Mg4 La1 Au3 49.51(2) 14_556 6 ?
Mg7 Au2 Mg7 180.0 13 . ?
Mg7 Au2 Mg4 72.53(3) 13 17_556 ?
Mg7 Au2 Mg4 107.47(3) . 17_556 ?
Mg7 Au2 Mg4 107.47(3) 13 5_554 ?
Mg7 Au2 Mg4 72.53(3) . 5_554 ?
Mg4 Au2 Mg4 180.00(7) 17_556 5_554 ?
Mg7 Au2 Mg4 107.47(3) 13 4_554 ?
Mg7 Au2 Mg4 72.53(3) . 4_554 ?
Mg4 Au2 Mg4 68.60(3) 17_556 4_554 ?
Mg4 Au2 Mg4 111.40(3) 5_554 4_554 ?
Mg7 Au2 Mg4 72.53(3) 13 16_556 ?
Mg7 Au2 Mg4 107.47(3) . 16_556 ?
Mg4 Au2 Mg4 111.40(3) 17_556 16_556 ?
Mg4 Au2 Mg4 68.60(3) 5_554 16_556 ?
Mg4 Au2 Mg4 180.00(6) 4_554 16_556 ?
Mg7 Au2 Mg4 107.47(3) 13 6_554 ?
Mg7 Au2 Mg4 72.53(3) . 6_554 ?
Mg4 Au2 Mg4 68.60(3) 17_556 6_554 ?
Mg4 Au2 Mg4 111.40(3) 5_554 6_554 ?
Mg4 Au2 Mg4 111.40(3) 4_554 6_554 ?
Mg4 Au2 Mg4 68.60(3) 16_556 6_554 ?
Mg7 Au2 Mg4 72.53(3) 13 18_556 ?
Mg7 Au2 Mg4 107.47(3) . 18_556 ?
Mg4 Au2 Mg4 111.40(3) 17_556 18_556 ?
Mg4 Au2 Mg4 68.60(3) 5_554 18_556 ?
Mg4 Au2 Mg4 68.60(3) 4_554 18_556 ?
Mg4 Au2 Mg4 111.40(3) 16_556 18_556 ?
Mg4 Au2 Mg4 180.00(6) 6_554 18_556 ?
Mg5 Au3 Mg5 180.0 13_655 . ?
Mg5 Au3 Mg6 110.85(6) 13_655 13_665 ?
Mg5 Au3 Mg6 69.15(6) . 13_665 ?
Mg5 Au3 Mg6 69.15(6) 13_655 1_545 ?
Mg5 Au3 Mg6 110.85(6) . 1_545 ?
Mg6 Au3 Mg6 180.0 13_665 1_545 ?
Mg5 Au3 Mg4 64.96(3) 13_655 18_556 ?
Mg5 Au3 Mg4 115.04(3) . 18_556 ?
Mg6 Au3 Mg4 115.82(3) 13_665 18_556 ?
Mg6 Au3 Mg4 64.18(3) 1_545 18_556 ?
Mg5 Au3 Mg4 115.04(3) 13_655 6_654 ?
Mg5 Au3 Mg4 64.96(3) . 6_654 ?
Mg6 Au3 Mg4 64.18(3) 13_665 6_654 ?
Mg6 Au3 Mg4 115.82(3) 1_545 6_654 ?
Mg4 Au3 Mg4 180.00(7) 18_556 6_654 ?
Mg5 Au3 Mg4 115.04(3) 13_655 5_554 ?
Mg5 Au3 Mg4 64.96(3) . 5_554 ?
Mg6 Au3 Mg4 64.18(3) 13_665 5_554 ?
Mg6 Au3 Mg4 115.82(3) 1_545 5_554 ?
Mg4 Au3 Mg4 62.88(5) 18_556 5_554 ?
Mg4 Au3 Mg4 117.12(5) 6_654 5_554 ?
Mg5 Au3 Mg4 64.96(3) 13_655 17_656 ?
Mg5 Au3 Mg4 115.04(3) . 17_656 ?
Mg6 Au3 Mg4 115.82(3) 13_665 17_656 ?
Mg6 Au3 Mg4 64.18(3) 1_545 17_656 ?
Mg4 Au3 Mg4 117.12(5) 18_556 17_656 ?
Mg4 Au3 Mg4 62.88(5) 6_654 17_656 ?
Mg4 Au3 Mg4 180.00(6) 5_554 17_656 ?
Mg5 Au3 La1 61.02(3) 13_655 14 ?
Mg5 Au3 La1 118.98(3) . 14 ?
Mg6 Au3 La1 61.97(4) 13_665 14 ?
Mg6 Au3 La1 118.03(4) 1_545 14 ?
Mg4 Au3 La1 62.79(2) 18_556 14 ?
Mg4 Au3 La1 117.21(2) 6_654 14 ?
Mg4 Au3 La1 62.21(3) 5_554 14 ?
Mg4 Au3 La1 117.79(3) 17_656 14 ?
Mg5 Au3 La1 118.98(3) 13_655 2_655 ?
Mg5 Au3 La1 61.02(3) . 2_655 ?
Mg6 Au3 La1 118.03(4) 13_665 2_655 ?
Mg6 Au3 La1 61.97(4) 1_545 2_655 ?
Mg4 Au3 La1 117.21(2) 18_556 2_655 ?
Mg4 Au3 La1 62.79(2) 6_654 2_655 ?
Mg4 Au3 La1 117.79(3) 5_554 2_655 ?
Mg4 Au3 La1 62.21(3) 17_656 2_655 ?
La1 Au3 La1 180.0 14 2_655 ?
Mg5 Au3 La1 61.02(3) 13_655 15_655 ?
Mg5 Au3 La1 118.98(3) . 15_655 ?
Mg6 Au3 La1 61.97(4) 13_665 15_655 ?
Mg6 Au3 La1 118.03(4) 1_545 15_655 ?
Mg4 Au3 La1 117.79(3) 18_556 15_655 ?
Mg4 Au3 La1 62.21(3) 6_654 15_655 ?
Mg4 Au3 La1 117.21(2) 5_554 15_655 ?
Mg4 Au3 La1 62.79(2) 17_656 15_655 ?
La1 Au3 La1 65.535(10) 14 15_655 ?
La1 Au3 La1 114.465(10) 2_655 15_655 ?
Mg5 Au3 La1 118.98(3) 13_655 3 ?
Mg5 Au3 La1 61.02(3) . 3 ?
Mg6 Au3 La1 118.03(4) 13_665 3 ?
Mg6 Au3 La1 61.97(4) 1_545 3 ?
Mg4 Au3 La1 62.21(3) 18_556 3 ?
Mg4 Au3 La1 117.79(3) 6_654 3 ?
Mg4 Au3 La1 62.79(2) 5_554 3 ?
Mg4 Au3 La1 117.21(2) 17_656 3 ?
La1 Au3 La1 114.465(10) 14 3 ?
La1 Au3 La1 65.535(10) 2_655 3 ?
La1 Au3 La1 180.0 15_655 3 ?
Au2 Mg4 Mg3 114.26(3) 4 5_565 ?
Au2 Mg4 Au3 114.26(3) 4 5_565 ?
Mg3 Mg4 Au3 0.0 5_565 5_565 ?
Au2 Mg4 Mg3 114.26(3) 4 6 ?
Mg3 Mg4 Mg3 107.97(5) 5_565 6 ?
Au3 Mg4 Mg3 107.97(5) 5_565 6 ?
Au2 Mg4 Au3 114.26(3) 4 6 ?
Mg3 Mg4 Au3 108.0 5_565 6 ?
Au3 Mg4 Au3 107.97(5) 5_565 6 ?
Mg3 Mg4 Au3 0.0 6 6 ?
Au2 Mg4 Mg6 145.74(7) 4 16_556 ?
Mg3 Mg4 Mg6 54.81(2) 5_565 16_556 ?
Au3 Mg4 Mg6 54.81(2) 5_565 16_556 ?
Mg3 Mg4 Mg6 54.80(2) 6 16_556 ?
Au3 Mg4 Mg6 54.80(2) 6 16_556 ?
Au2 Mg4 Mg5 143.63(5) 4 15_556 ?
Mg3 Mg4 Mg5 101.88(6) 5_565 15_556 ?
Au3 Mg4 Mg5 101.88(6) 5_565 15_556 ?
Mg3 Mg4 Mg5 54.15(3) 6 15_556 ?
Au3 Mg4 Mg5 54.15(3) 6 15_556 ?
Mg6 Mg4 Mg5 61.52(5) 16_556 15_556 ?
Au2 Mg4 Mg5 143.63(5) 4 14_566 ?
Mg3 Mg4 Mg5 54.15(3) 5_565 14_566 ?
Au3 Mg4 Mg5 54.15(3) 5_565 14_566 ?
Mg3 Mg4 Mg5 101.88(6) 6 14_566 ?
Au3 Mg4 Mg5 101.88(6) 6 14_566 ?
Mg6 Mg4 Mg5 61.52(5) 16_556 14_566 ?
Mg5 Mg4 Mg5 58.58(8) 15_556 14_566 ?
Au2 Mg4 Mg4 55.698(14) 4 15_556 ?
Mg3 Mg4 Mg4 58.56(3) 5_565 15_556 ?
Au3 Mg4 Mg4 58.56(3) 5_565 15_556 ?
Mg3 Mg4 Mg4 131.61(7) 6 15_556 ?
Au3 Mg4 Mg4 131.61(7) 6 15_556 ?
Mg6 Mg4 Mg4 104.55(5) 16_556 15_556 ?
Mg5 Mg4 Mg4 160.06(4) 15_556 15_556 ?
Mg5 Mg4 Mg4 102.88(4) 14_566 15_556 ?
Au2 Mg4 Mg4 55.698(14) 4 14_556 ?
Mg3 Mg4 Mg4 131.61(7) 5_565 14_556 ?
Au3 Mg4 Mg4 131.61(7) 5_565 14_556 ?
Mg3 Mg4 Mg4 58.56(3) 6 14_556 ?
Au3 Mg4 Mg4 58.56(3) 6 14_556 ?
Mg6 Mg4 Mg4 104.55(5) 16_556 14_556 ?
Mg5 Mg4 Mg4 102.88(4) 15_556 14_556 ?
Mg5 Mg4 Mg4 160.06(4) 14_566 14_556 ?
Mg4 Mg4 Mg4 94.26(6) 15_556 14_556 ?
Au2 Mg4 Mg7 50.87(3) 4 13_556 ?
Mg3 Mg4 Mg7 125.84(2) 5_565 13_556 ?
Au3 Mg4 Mg7 125.84(2) 5_565 13_556 ?
Mg3 Mg4 Mg7 125.84(2) 6 13_556 ?
Au3 Mg4 Mg7 125.84(2) 6 13_556 ?
Mg6 Mg4 Mg7 163.39(6) 16_556 13_556 ?
Mg5 Mg4 Mg7 104.37(4) 15_556 13_556 ?
Mg5 Mg4 Mg7 104.37(4) 14_566 13_556 ?
Mg4 Mg4 Mg7 86.56(3) 15_556 13_556 ?
Mg4 Mg4 Mg7 86.56(3) 14_556 13_556 ?
Au2 Mg4 La1 83.71(4) 4 . ?
Mg3 Mg4 La1 68.10(3) 5_565 . ?
Au3 Mg4 La1 68.10(3) 5_565 . ?
Mg3 Mg4 La1 68.10(3) 6 . ?
Au3 Mg4 La1 68.10(3) 6 . ?
Mg6 Mg4 La1 62.03(5) 16_556 . ?
Mg5 Mg4 La1 114.91(4) 15_556 . ?
Mg5 Mg4 La1 114.91(4) 14_566 . ?
Mg4 Mg4 La1 63.86(5) 15_556 . ?
Mg4 Mg4 La1 63.86(5) 14_556 . ?
Mg7 Mg4 La1 134.58(5) 13_556 . ?
Au3 Mg5 Mg3 135.9 . 4_655 ?
Au3 Mg5 Au3 135.92(8) . 4_655 ?
Mg3 Mg5 Au3 0.0 4_655 4_655 ?
Au3 Mg5 Mg5 108.96(3) . 2_655 ?
Mg3 Mg5 Mg5 108.96(3) 4_655 2_655 ?
Au3 Mg5 Mg5 108.96(3) 4_655 2_655 ?
Au3 Mg5 Mg5 108.96(3) . 3_665 ?
Mg3 Mg5 Mg5 108.96(3) 4_655 3_665 ?
Au3 Mg5 Mg5 108.96(3) 4_655 3_665 ?
Mg5 Mg5 Mg5 60.0 2_655 3_665 ?
Au3 Mg5 Mg4 60.88(2) . 5_554 ?
Mg3 Mg5 Mg4 123.65(3) 4_655 5_554 ?
Au3 Mg5 Mg4 123.65(3) 4_655 5_554 ?
Mg5 Mg5 Mg4 109.48(4) 2_655 5_554 ?
Mg5 Mg5 Mg4 60.71(4) 3_665 5_554 ?
Au3 Mg5 Mg4 123.65(3) . 14_556 ?
Mg3 Mg5 Mg4 60.88(2) 4_655 14_556 ?
Au3 Mg5 Mg4 60.88(2) 4_655 14_556 ?
Mg5 Mg5 Mg4 109.48(4) 2_655 14_556 ?
Mg5 Mg5 Mg4 60.71(4) 3_665 14_556 ?
Mg4 Mg5 Mg4 68.30(5) 5_554 14_556 ?
Au3 Mg5 Mg4 123.65(3) . 15_656 ?
Mg3 Mg5 Mg4 60.88(2) 4_655 15_656 ?
Au3 Mg5 Mg4 60.88(2) 4_655 15_656 ?
Mg5 Mg5 Mg4 60.71(4) 2_655 15_656 ?
Mg5 Mg5 Mg4 109.48(4) 3_665 15_656 ?
Mg4 Mg5 Mg4 169.68(8) 5_554 15_656 ?
Mg4 Mg5 Mg4 110.71(5) 14_556 15_656 ?
Au3 Mg5 Mg4 60.88(2) . 6_654 ?
Mg3 Mg5 Mg4 123.65(3) 4_655 6_654 ?
Au3 Mg5 Mg4 123.65(3) 4_655 6_654 ?
Mg5 Mg5 Mg4 60.71(4) 2_655 6_654 ?
Mg5 Mg5 Mg4 109.48(4) 3_665 6_654 ?
Mg4 Mg5 Mg4 110.71(5) 5_554 6_654 ?
Mg4 Mg5 Mg4 169.68(8) 14_556 6_654 ?
Mg4 Mg5 Mg4 68.30(5) 15_656 6_654 ?
Au3 Mg5 Mg6 168.37(8) . 4_665 ?
Mg3 Mg5 Mg6 55.71(3) 4_655 4_665 ?
Au3 Mg5 Mg6 55.71(3) 4_655 4_665 ?
Mg5 Mg5 Mg6 61.31(3) 2_655 4_665 ?
Mg5 Mg5 Mg6 61.31(3) 3_665 4_665 ?
Mg4 Mg5 Mg6 114.67(4) 5_554 4_665 ?
Mg4 Mg5 Mg6 58.87(3) 14_556 4_665 ?
Mg4 Mg5 Mg6 58.87(3) 15_656 4_665 ?
Mg4 Mg5 Mg6 114.67(4) 6_654 4_665 ?
Au3 Mg5 Mg6 55.71(3) . 13_665 ?
Mg3 Mg5 Mg6 168.37(8) 4_655 13_665 ?
Au3 Mg5 Mg6 168.37(8) 4_655 13_665 ?
Mg5 Mg5 Mg6 61.31(3) 2_655 13_665 ?
Mg5 Mg5 Mg6 61.31(3) 3_665 13_665 ?
Mg4 Mg5 Mg6 58.87(3) 5_554 13_665 ?
Mg4 Mg5 Mg6 114.67(4) 14_556 13_665 ?
Mg4 Mg5 Mg6 114.67(4) 15_656 13_665 ?
Mg4 Mg5 Mg6 58.87(3) 6_654 13_665 ?
Mg6 Mg5 Mg6 112.66(8) 4_665 13_665 ?
Mg3 Mg6 Au3 0.0 2 2 ?
Mg3 Mg6 Mg3 119.957(4) 2 1_565 ?
Au3 Mg6 Mg3 119.957(4) 2 1_565 ?
Mg3 Mg6 Au3 120.0 2 1_565 ?
Au3 Mg6 Au3 119.957(4) 2 1_565 ?
Mg3 Mg6 Au3 0.0 1_565 1_565 ?
Mg3 Mg6 Mg3 119.957(4) 2 3_665 ?
Au3 Mg6 Mg3 119.957(4) 2 3_665 ?
Mg3 Mg6 Mg3 119.957(4) 1_565 3_665 ?
Au3 Mg6 Mg3 119.957(4) 1_565 3_665 ?
Mg3 Mg6 Au3 120.0 2 3_665 ?
Au3 Mg6 Au3 119.957(4) 2 3_665 ?
Mg3 Mg6 Au3 120.0 1_565 3_665 ?
Au3 Mg6 Au3 119.957(4) 1_565 3_665 ?
Mg3 Mg6 Au3 0.0 3_665 3_665 ?
Mg3 Mg6 Mg4 61.014(11) 2 18_566 ?
Au3 Mg6 Mg4 61.014(11) 2 18_566 ?
Mg3 Mg6 Mg4 61.015(11) 1_565 18_566 ?
Au3 Mg6 Mg4 61.015(11) 1_565 18_566 ?
Mg3 Mg6 Mg4 162.02(9) 3_665 18_566 ?
Au3 Mg6 Mg4 162.02(9) 3_665 18_566 ?
Mg3 Mg6 Mg4 61.015(11) 2 16_556 ?
Au3 Mg6 Mg4 61.015(11) 2 16_556 ?
Mg3 Mg6 Mg4 162.02(9) 1_565 16_556 ?
Au3 Mg6 Mg4 162.02(9) 1_565 16_556 ?
Mg3 Mg6 Mg4 61.014(11) 3_665 16_556 ?
Au3 Mg6 Mg4 61.014(11) 3_665 16_556 ?
Mg4 Mg6 Mg4 112.01(4) 18_566 16_556 ?
Mg3 Mg6 Mg4 162.02(9) 2 17_666 ?
Au3 Mg6 Mg4 162.02(9) 2 17_666 ?
Mg3 Mg6 Mg4 61.014(11) 1_565 17_666 ?
Au3 Mg6 Mg4 61.014(11) 1_565 17_666 ?
Mg3 Mg6 Mg4 61.015(11) 3_665 17_666 ?
Au3 Mg6 Mg4 61.015(11) 3_665 17_666 ?
Mg4 Mg6 Mg4 112.01(4) 18_566 17_666 ?
Mg4 Mg6 Mg4 112.01(4) 16_556 17_666 ?
Mg3 Mg6 Mg5 55.14(4) 2 14_565 ?
Au3 Mg6 Mg5 55.14(4) 2 14_565 ?
Mg3 Mg6 Mg5 105.06(6) 1_565 14_565 ?
Au3 Mg6 Mg5 105.06(6) 1_565 14_565 ?
Mg3 Mg6 Mg5 105.06(6) 3_665 14_565 ?
Au3 Mg6 Mg5 105.06(6) 3_665 14_565 ?
Mg4 Mg6 Mg5 59.61(4) 18_566 14_565 ?
Mg4 Mg6 Mg5 59.61(4) 16_556 14_565 ?
Mg4 Mg6 Mg5 106.88(8) 17_666 14_565 ?
Mg3 Mg6 Mg5 105.06(6) 2 13_665 ?
Au3 Mg6 Mg5 105.06(6) 2 13_665 ?
Mg3 Mg6 Mg5 55.14(4) 1_565 13_665 ?
Au3 Mg6 Mg5 55.14(4) 1_565 13_665 ?
Mg3 Mg6 Mg5 105.06(6) 3_665 13_665 ?
Au3 Mg6 Mg5 105.06(6) 3_665 13_665 ?
Mg4 Mg6 Mg5 59.61(4) 18_566 13_665 ?
Mg4 Mg6 Mg5 106.88(8) 16_556 13_665 ?
Mg4 Mg6 Mg5 59.61(4) 17_666 13_665 ?
Mg5 Mg6 Mg5 57.39(7) 14_565 13_665 ?
Mg3 Mg6 Mg5 105.06(6) 2 15 ?
Au3 Mg6 Mg5 105.06(6) 2 15 ?
Mg3 Mg6 Mg5 105.06(6) 1_565 15 ?
Au3 Mg6 Mg5 105.06(6) 1_565 15 ?
Mg3 Mg6 Mg5 55.14(4) 3_665 15 ?
Au3 Mg6 Mg5 55.14(4) 3_665 15 ?
Mg4 Mg6 Mg5 106.88(8) 18_566 15 ?
Mg4 Mg6 Mg5 59.61(4) 16_556 15 ?
Mg4 Mg6 Mg5 59.61(4) 17_666 15 ?
Mg5 Mg6 Mg5 57.39(7) 14_565 15 ?
Mg5 Mg6 Mg5 57.39(7) 13_665 15 ?
Au2 Mg7 Au2 180.0 4 . ?
Au2 Mg7 Mg4 123.40(3) 4 4_554 ?
Au2 Mg7 Mg4 56.60(3) . 4_554 ?
Au2 Mg7 Mg4 56.60(3) 4 14_556 ?
Au2 Mg7 Mg4 123.40(3) . 14_556 ?
Mg4 Mg7 Mg4 130.657(16) 4_554 14_556 ?
Au2 Mg7 Mg4 123.40(3) 4 6_554 ?
Au2 Mg7 Mg4 56.60(3) . 6_554 ?
Mg4 Mg7 Mg4 92.60(4) 4_554 6_554 ?
Mg4 Mg7 Mg4 130.657(16) 14_556 6_554 ?
Au2 Mg7 Mg4 123.40(3) 4 5_554 ?
Au2 Mg7 Mg4 56.60(3) . 5_554 ?
Mg4 Mg7 Mg4 92.60(4) 4_554 5_554 ?
Mg4 Mg7 Mg4 66.81(5) 14_556 5_554 ?
Mg4 Mg7 Mg4 92.60(4) 6_554 5_554 ?
Au2 Mg7 Mg4 56.60(3) 4 13_556 ?
Au2 Mg7 Mg4 123.40(3) . 13_556 ?
Mg4 Mg7 Mg4 66.81(5) 4_554 13_556 ?
Mg4 Mg7 Mg4 92.60(4) 14_556 13_556 ?
Mg4 Mg7 Mg4 130.657(16) 6_554 13_556 ?
Mg4 Mg7 Mg4 130.657(16) 5_554 13_556 ?
Au2 Mg7 Mg4 56.60(3) 4 15_556 ?
Au2 Mg7 Mg4 123.40(3) . 15_556 ?
Mg4 Mg7 Mg4 130.657(16) 4_554 15_556 ?
Mg4 Mg7 Mg4 92.60(4) 14_556 15_556 ?
Mg4 Mg7 Mg4 66.81(5) 6_554 15_556 ?
Mg4 Mg7 Mg4 130.657(16) 5_554 15_556 ?
Mg4 Mg7 Mg4 92.60(4) 13_556 15_556 ?
Au2 Mg7 La1 90.0 4 . ?
Au2 Mg7 La1 90.0 . . ?
Mg4 Mg7 La1 146.60(3) 4_554 . ?
Mg4 Mg7 La1 65.329(8) 14_556 . ?
Mg4 Mg7 La1 65.329(8) 6_554 . ?
Mg4 Mg7 La1 65.329(8) 5_554 . ?
Mg4 Mg7 La1 146.60(3) 13_556 . ?
Mg4 Mg7 La1 65.329(8) 15_556 . ?
Au2 Mg7 La1 90.0 4 2 ?
Au2 Mg7 La1 90.0 . 2 ?
Mg4 Mg7 La1 65.329(8) 4_554 2 ?
Mg4 Mg7 La1 146.60(3) 14_556 2 ?
Mg4 Mg7 La1 65.329(8) 6_554 2 ?
Mg4 Mg7 La1 146.60(3) 5_554 2 ?
Mg4 Mg7 La1 65.329(8) 13_556 2 ?
Mg4 Mg7 La1 65.329(8) 15_556 2 ?
La1 Mg7 La1 120.0 . 2 ?
Au2 Mg7 La1 90.0 4 3 ?
Au2 Mg7 La1 90.0 . 3 ?
Mg4 Mg7 La1 65.329(8) 4_554 3 ?
Mg4 Mg7 La1 65.329(8) 14_556 3 ?
Mg4 Mg7 La1 146.60(3) 6_554 3 ?
Mg4 Mg7 La1 65.329(8) 5_554 3 ?
Mg4 Mg7 La1 65.329(8) 13_556 3 ?
Mg4 Mg7 La1 146.60(3) 15_556 3 ?
La1 Mg7 La1 120.0 . 3 ?
La1 Mg7 La1 120.0 2 3 ?

loop_
_geom_bond_atom_site_label_1
_geom_bond_atom_site_label_2
_geom_bond_distance
_geom_bond_site_symmetry_2
_geom_bond_publ_flag
La1 Mg7 3.3577(4) . ?
La1 Mg5 3.3851(17) 2 ?
La1 Mg5 3.3851(17) 3_665 ?
La1 Mg6 3.4355(18) 16_556 ?
La1 Mg6 3.4356(18) . ?
La1 Mg4 3.5159(15) . ?
La1 Mg4 3.5159(15) 16_556 ?
La1 Mg4 3.5446(9) 6_554 ?
La1 Mg4 3.5446(9) 5_554 ?
La1 Mg4 3.5446(9) 15_556 ?
La1 Mg4 3.5446(9) 14_556 ?
La1 Au3 3.68750(15) 6 ?
Au2 Mg7 2.60690(12) 13 ?
Au2 Mg7 2.60690(12) . ?
Au2 Mg4 2.8054(15) 17_556 ?
Au2 Mg4 2.8054(15) 5_554 ?
Au2 Mg4 2.8054(15) 4_554 ?
Au2 Mg4 2.8054(15) 16_556 ?
Au2 Mg4 2.8054(15) 6_554 ?
Au2 Mg4 2.8054(15) 18_556 ?
Au3 Mg5 2.8124(8) 13_655 ?
Au3 Mg5 2.8124(8) . ?
Au3 Mg6 2.83176(13) 13_665 ?
Au3 Mg6 2.83176(13) 1_545 ?
Au3 Mg4 3.0312(9) 18_556 ?
Au3 Mg4 3.0312(9) 6_654 ?
Au3 Mg4 3.0312(9) 5_554 ?
Au3 Mg4 3.0312(9) 17_656 ?
Au3 La1 3.68750(15) 14 ?
Au3 La1 3.68750(15) 2_655 ?
Au3 La1 3.68750(15) 15_655 ?
Au3 La1 3.68750(15) 3 ?
Mg4 Au2 2.8054(15) 4 ?
Mg4 Mg3 3.0312(9) 5_565 ?
Mg4 Au3 3.0312(9) 5_565 ?
Mg4 Mg3 3.0312(9) 6 ?
Mg4 Au3 3.0312(9) 6 ?
Mg4 Mg6 3.1193(17) 16_556 ?
Mg4 Mg5 3.1436(13) 15_556 ?
Mg4 Mg5 3.1436(13) 14_566 ?
Mg4 Mg4 3.162(2) 15_556 ?
Mg4 Mg4 3.162(2) 14_556 ?
Mg4 Mg7 3.2054(15) 13_556 ?
Mg5 Mg3 2.8124(8) 4_655 ?
Mg5 Au3 2.8124(8) 4_655 ?
Mg5 Mg5 3.076(4) 2_655 ?
Mg5 Mg5 3.076(4) 3_665 ?
Mg5 Mg4 3.1436(13) 5_554 ?
Mg5 Mg4 3.1436(13) 14_556 ?
Mg5 Mg4 3.1436(13) 15_656 ?
Mg5 Mg4 3.1436(13) 6_654 ?
Mg5 Mg6 3.203(2) 4_665 ?
Mg5 Mg6 3.203(2) 13_665 ?
Mg6 Mg3 2.83174(12) 2 ?
Mg6 Au3 2.83174(12) 2 ?
Mg6 Mg3 2.83174(12) 1_565 ?
Mg6 Au3 2.83174(12) 1_565 ?
Mg6 Mg3 2.83174(13) 3_665 ?
Mg6 Au3 2.83174(13) 3_665 ?
Mg6 Mg4 3.1193(17) 18_566 ?
Mg6 Mg4 3.1193(17) 16_556 ?
Mg6 Mg4 3.1193(17) 17_666 ?
Mg6 Mg5 3.203(2) 14_565 ?
Mg6 Mg5 3.203(2) 13_665 ?
Mg6 Mg5 3.203(2) 15 ?
Mg7 Au2 2.60690(12) 4 ?
Mg7 Mg4 3.2054(15) 4_554 ?
Mg7 Mg4 3.2054(15) 14_556 ?
Mg7 Mg4 3.2054(15) 6_554 ?
Mg7 Mg4 3.2054(15) 5_554 ?
Mg7 Mg4 3.2054(15) 13_556 ?
Mg7 Mg4 3.2054(15) 15_556 ?
Mg7 La1 3.3577(4) 2 ?
Mg7 La1 3.3577(4) 3 ?
